data_7120820
loop_
_publ_author_name
'Wu, Di'
'Li, Yongxin'
'Ganguly, Rakesh'
'Kinjo, Rei'

_publ_section_title
;
 Snapshot of Inorganic Janovsky Complex Analogues featuring a Nucleophilic
 Boron Center
;
_journal_name_full 'Chem. Commun.'
_journal_paper_doi 10.1039/C7CC07616A
_journal_year 2017
_chemical_formula_sum 'C10.75 H17.25 B0.5 Li0.25 N0.5 O2.75'
_chemical_formula_weight 204.64
_space_group_crystal_system triclinic
_space_group_IT_number 2
_space_group_name_Hall '-P 1'
_space_group_name_H-M_alt 'P -1'
_symmetry_space_group_name_Hall '-P 1'
_symmetry_space_group_name_H-M 'P -1'
_atom_sites_solution_hydrogens geom
_audit_update_record
;
2017-08-15 deposited with the CCDC.
2017-10-25 downloaded from the CCDC.
;
_cell_angle_alpha 92.1118(10)
_cell_angle_beta 103.9532(11)
_cell_angle_gamma 93.1230(10)
_cell_formula_units_Z 8
_cell_length_a 11.8344(4)
_cell_length_b 12.2694(4)
_cell_length_c 15.7797(5)
_cell_measurement_reflns_used 9942
_cell_measurement_temperature 100.(2)
_cell_measurement_theta_max 26.3556
_cell_measurement_theta_min 2.4668
_cell_volume 2217.36(13)
_computing_cell_refinement 'SAINT V8.37A (Bruker AXS Inc., 2015)'
_computing_data_collection 'APEX3 (Bruker AXS Inc., 2016)'
_computing_data_reduction 'SAINT V8.37A (Bruker AXS Inc., 2015)'
_computing_molecular_graphics 'XP (Bruker AXS Inc., 2016)'
_computing_publication_material 'APEX3 (Bruker AXS Inc., 2016)'
_computing_structure_refinement 'SHELXL-2014/7 (Sheldrick, 2014)'
_computing_structure_solution 'XT, VERSION 2014/5'
_diffrn_ambient_temperature 100.(2)
_diffrn_detector_area_resol_mean 7.4074
_diffrn_measured_fraction_theta_full 0.990
_diffrn_measured_fraction_theta_max 0.990
_diffrn_measurement_device_type 'Photon II CPADs detector'
_diffrn_measurement_method 'phi and omega scans'
_diffrn_radiation_monochromator 'Multilayer Mirror'
_diffrn_radiation_type MoK\a
_diffrn_radiation_wavelength 0.71073
_diffrn_reflns_av_R_equivalents 0.0828
_diffrn_reflns_av_unetI/netI 0.0581
_diffrn_reflns_limit_h_max 14
_diffrn_reflns_limit_h_min -14
_diffrn_reflns_limit_k_max 15
_diffrn_reflns_limit_k_min -15
_diffrn_reflns_limit_l_max 19
_diffrn_reflns_limit_l_min -19
_diffrn_reflns_number 44237
_diffrn_reflns_theta_full 26.39
_diffrn_reflns_theta_max 26.39
_diffrn_reflns_theta_min 2.35
_diffrn_source 'Incoatec microfocus source'
_diffrn_source_type 'Bruker D8 Quest'
_exptl_absorpt_coefficient_mu 0.086
_exptl_absorpt_correction_T_max 0.99
_exptl_absorpt_correction_T_min 0.85
_exptl_absorpt_correction_type 'Numerical Mu Calculated'
_exptl_absorpt_process_details
;
SADABS-2016/2 - Bruker AXS area detector scaling and absorption correction
;
_exptl_crystal_colour red
_exptl_crystal_density_diffrn 1.226
_exptl_crystal_density_method 'not measured'
_exptl_crystal_description block
_exptl_crystal_F_000 884
_exptl_crystal_size_max 0.217
_exptl_crystal_size_mid 0.206
_exptl_crystal_size_min 0.142
_refine_diff_density_max 0.532
_refine_diff_density_min -0.430
_refine_ls_extinction_method none
_refine_ls_goodness_of_fit_ref 1.032
_refine_ls_hydrogen_treatment constr
_refine_ls_matrix_type full
_refine_ls_number_parameters 583
_refine_ls_number_reflns 9013
_refine_ls_number_restraints 226
_refine_ls_restrained_S_all 1.049
_refine_ls_R_factor_all 0.0966
_refine_ls_R_factor_gt 0.0635
_refine_ls_shift/su_max 0.002
_refine_ls_shift/su_mean 0.000
_refine_ls_structure_factor_coef Fsqd
_refine_ls_weighting_details 'w=1/[\s^2^(Fo^2^)+(0.0612P)^2^+2.0965P] where P=(Fo^2^+2Fc^2^)/3'
_refine_ls_weighting_scheme calc
_refine_ls_wR_factor_gt 0.1416
_refine_ls_wR_factor_ref 0.1598
_reflns_number_gt 6282
_reflns_number_total 9013
_reflns_threshold_expression 'I > 2\s(I)'
_cod_data_source_file c7cc07616a2.cif
_cod_data_source_block rei749m
_cod_original_formula_sum 'C10.75 H17.25 B0.50 Li0.25 N0.50 O2.75'
_cod_database_code 7120820

loop_
_space_group_symop_operation_xyz
'x, y, z'
'-x, -y, -z'

loop_
_atom_site_type_symbol
_atom_site_label
_atom_site_fract_x
_atom_site_fract_y
_atom_site_fract_z
_atom_site_U_iso_or_equiv
_atom_site_adp_type
_atom_site_calc_flag
_atom_site_refinement_flags_adp
_atom_site_refinement_flags_occupancy
_atom_site_refinement_flags_posn
_atom_site_occupancy
_atom_site_disorder_assembly
_atom_site_disorder_group
B B1 0.4985(2) 0.8549(2) 0.18978(17) 0.0202(5) Uani d . . . 1.0 . .
B B2 0.5457(2) 0.6205(2) 0.26277(16) 0.0158(5) Uani d . . . 1.0 . .
C C1 0.5786(2) 0.96609(18) 0.18520(15) 0.0200(5) Uani d . . . 1.0 . .
H H1A 0.6604 0.9551 0.2127 0.03 Uiso calc U . R 1.0 . .
H H1B 0.5525 1.0268 0.2162 0.03 Uiso calc U . R 1.0 . .
H H1C 0.5709 0.9831 0.124 0.03 Uiso calc U . R 1.0 . .
C C2 0.3584(2) 0.86817(18) 0.14755(15) 0.0226(5) Uani d . . . 1.0 . .
C C3 0.3101(2) 0.9580(2) 0.10444(17) 0.0290(6) Uani d . . . 1.0 . .
H H3 0.3607 1.0168 0.0952 0.035 Uiso calc U . R 1.0 . .
C C4 0.1904(2) 0.9643(2) 0.07450(19) 0.0368(6) Uani d . . . 1.0 . .
H H4 0.161 1.027 0.0453 0.044 Uiso calc U . R 1.0 . .
C C5 0.1143(3) 0.8820(3) 0.0863(2) 0.0413(7) Uani d . . . 1.0 . .
H H5 0.0325 0.8873 0.0665 0.05 Uiso calc U . R 1.0 . .
C C6 0.1590(2) 0.7905(2) 0.1279(2) 0.0394(7) Uani d . . . 1.0 . .
H H6 0.1076 0.7319 0.1363 0.047 Uiso calc U . R 1.0 . .
C C7 0.2783(2) 0.7845(2) 0.15705(18) 0.0307(6) Uani d . . . 1.0 . .
H H7 0.307 0.7207 0.1848 0.037 Uiso calc U . R 1.0 . .
C C8 0.53022(18) 0.72028(17) 0.31564(14) 0.0155(4) Uani d . . . 1.0 . .
C C9 0.4813(2) 0.81692(18) 0.42594(15) 0.0229(5) Uani d . . . 1.0 . .
H H9A 0.5196 0.8416 0.4871 0.027 Uiso calc U . R 1.0 . .
H H9B 0.396 0.8075 0.4197 0.027 Uiso calc U . R 1.0 . .
C C10 0.5098(2) 0.89867(17) 0.36211(14) 0.0194(5) Uani d . . . 1.0 . .
C C11 0.6275(2) 0.9607(2) 0.40146(15) 0.0255(5) Uani d . . . 1.0 . .
H H11A 0.6877 0.9084 0.4184 0.038 Uiso calc U . R 1.0 . .
H H11B 0.6225 1.0052 0.4532 0.038 Uiso calc U . R 1.0 . .
H H11C 0.6479 1.0083 0.3581 0.038 Uiso calc U . R 1.0 . .
C C12 0.4127(2) 0.97656(18) 0.33878(16) 0.0239(5) Uani d . . . 1.0 . .
H H12A 0.43 1.0271 0.2963 0.036 Uiso calc U . R 1.0 . .
H H12B 0.4069 1.0181 0.3917 0.036 Uiso calc U . R 1.0 . .
H H12C 0.3385 0.9347 0.3134 0.036 Uiso calc U . R 1.0 . .
C C13 0.55245(18) 0.65403(17) 0.17366(14) 0.0153(4) Uani d . . . 1.0 . .
C C14 0.5522(2) 0.63406(18) 0.03029(14) 0.0212(5) Uani d . . . 1.0 . .
H H14A 0.4717 0.6145 -0.0045 0.025 Uiso calc U . R 1.0 . .
H H14B 0.6078 0.6127 -0.0043 0.025 Uiso calc U . R 1.0 . .
C C15 0.5689(2) 0.75586(18) 0.05571(14) 0.0191(5) Uani d . . . 1.0 . .
C C16 0.6956(2) 0.7976(2) 0.06441(17) 0.0282(6) Uani d . . . 1.0 . .
H H16A 0.706 0.8746 0.0851 0.042 Uiso calc U . R 1.0 . .
H H16B 0.7143 0.7902 0.0074 0.042 Uiso calc U . R 1.0 . .
H H16C 0.7476 0.7545 0.1064 0.042 Uiso calc U . R 1.0 . .
C C17 0.4859(2) 0.8184(2) -0.01153(16) 0.0281(6) Uani d . . . 1.0 . .
H H17A 0.4051 0.7939 -0.0132 0.042 Uiso calc U . R 1.0 . .
H H17B 0.5008 0.8049 -0.0693 0.042 Uiso calc U . R 1.0 . .
H H17C 0.4982 0.8968 0.0047 0.042 Uiso calc U . R 1.0 . .
C C18 0.54553(17) 0.50065(17) 0.29298(14) 0.0141(4) Uani d . . . 1.0 . .
C C19 0.53630(18) 0.40772(17) 0.23479(14) 0.0164(4) Uani d . . . 1.0 . .
H H19 0.5325 0.4187 0.1749 0.02 Uiso calc U . R 1.0 . .
C C20 0.53253(18) 0.30143(17) 0.26177(15) 0.0171(4) Uani d . . . 1.0 . .
H H20 0.5264 0.242 0.2203 0.02 Uiso calc U . R 1.0 . .
C C21 0.53754(19) 0.28075(18) 0.34841(15) 0.0187(5) Uani d . . . 1.0 . .
H H21 0.5354 0.208 0.3668 0.022 Uiso calc U . R 1.0 . .
C C22 0.54583(19) 0.36932(18) 0.40755(15) 0.0179(5) Uani d . . . 1.0 . .
H H22 0.5489 0.357 0.4671 0.022 Uiso calc U . R 1.0 . .
C C23 0.54971(18) 0.47521(17) 0.38080(14) 0.0162(4) Uani d . . . 1.0 . .
H H23 0.5554 0.5337 0.4231 0.019 Uiso calc U . R 1.0 . .
C C24 0.2328(2) 0.4780(2) 0.1822(2) 0.0380(7) Uani d . . . 1.0 . .
H H24A 0.3022 0.4511 0.2225 0.046 Uiso calc U . R 1.0 . .
H H24B 0.2589 0.5377 0.1494 0.046 Uiso calc U . R 1.0 . .
C C25 0.1689(3) 0.3872(2) 0.12044(19) 0.0368(7) Uani d . . . 1.0 . .
H H25A 0.1018 0.416 0.079 0.044 Uiso calc U . R 1.0 . .
H H25B 0.2216 0.3581 0.0862 0.044 Uiso calc U . R 1.0 . .
C C26 0.2142(2) 0.2295(2) 0.2025(2) 0.0389(7) Uani d . . . 1.0 . .
H H26A 0.2845 0.2715 0.2381 0.047 Uiso calc U . R 1.0 . .
H H26B 0.2368 0.1861 0.1558 0.047 Uiso calc U . R 1.0 . .
C C27 0.1621(3) 0.1560(2) 0.2585(2) 0.0436(7) Uani d . . . 1.0 . .
H H27A 0.092 0.1145 0.2221 0.052 Uiso calc U . R 1.0 . .
H H27B 0.2191 0.1029 0.2843 0.052 Uiso calc U . R 1.0 . .
C C28 0.2246(3) 0.2475(3) 0.4003(2) 0.0473(8) Uani d . . . 1.0 . .
H H28A 0.2958 0.2686 0.3807 0.057 Uiso calc U . R 1.0 . .
H H28B 0.241 0.1853 0.4386 0.057 Uiso calc U . R 1.0 . .
C C29 0.1894(3) 0.3420(3) 0.44848(19) 0.0444(8) Uani d . . . 1.0 . .
H H29A 0.1231 0.3177 0.4727 0.053 Uiso calc U . R 1.0 . .
H H29B 0.2553 0.368 0.498 0.053 Uiso calc U . R 1.0 . .
C C30 0.2531(2) 0.4971(3) 0.3810(2) 0.0454(8) Uani d . . . 1.0 . .
H H30A 0.311 0.4509 0.3642 0.054 Uiso calc U . R 1.0 . .
H H30B 0.2913 0.5389 0.4362 0.054 Uiso calc U . R 1.0 . .
C C31 0.2099(3) 0.5732(2) 0.31109(19) 0.0397(7) Uani d . . . 1.0 . .
H H31A 0.1542 0.6206 0.3296 0.048 Uiso calc U . R 1.0 . .
H H31B 0.2763 0.6207 0.3028 0.048 Uiso calc U . R 1.0 . .
C C32 -0.1871(3) 0.3443(3) 0.0903(2) 0.0530(9) Uani d . . . 1.0 . .
H H32A -0.2135 0.3475 0.026 0.064 Uiso calc U . R 1.0 . .
H H32B -0.2536 0.3582 0.1162 0.064 Uiso calc U . R 1.0 . .
C C33 -0.1421(3) 0.2346(3) 0.1143(2) 0.0550(10) Uani d . . . 1.0 . .
H H33A -0.2054 0.177 0.0924 0.066 Uiso calc U . R 1.0 . .
H H33B -0.0779 0.2207 0.0859 0.066 Uiso calc U . R 1.0 . .
C C34 -0.1910(3) 0.2073(3) 0.2505(3) 0.0575(10) Uani d . . . 1.0 . .
H H34A -0.227 0.1325 0.2337 0.069 Uiso calc U . R 1.0 . .
H H34B -0.2523 0.2598 0.2345 0.069 Uiso calc U . R 1.0 . .
C C35 -0.1365(3) 0.2181(2) 0.3465(3) 0.0540(10) Uani d . . . 1.0 . .
H H35A -0.1974 0.2044 0.3789 0.065 Uiso calc U . R 1.0 . .
H H35B -0.0785 0.1624 0.362 0.065 Uiso calc U . R 1.0 . .
C C36 -0.1584(2) 0.4053(2) 0.38355(18) 0.0323(6) Uani d . . . 1.0 . .
H H36A -0.1729 0.4028 0.4427 0.039 Uiso calc U . R 1.0 . .
H H36B -0.234 0.3923 0.3398 0.039 Uiso calc U . R 1.0 . .
C C37 -0.1015(2) 0.5142(2) 0.37230(17) 0.0323(6) Uani d . . . 1.0 . .
H H37A -0.1553 0.5721 0.3766 0.039 Uiso calc U . R 1.0 . .
H H37B -0.0301 0.5292 0.4199 0.039 Uiso calc U . R 1.0 . .
C C38 -0.1677(2) 0.5413(2) 0.22033(17) 0.0299(6) Uani d . . . 1.0 . .
H H38A -0.1906 0.6166 0.2289 0.036 Uiso calc U . R 1.0 . .
H H38B -0.2357 0.4896 0.2183 0.036 Uiso calc U . R 1.0 . .
C C39 -0.1284(2) 0.5298(2) 0.13734(18) 0.0352(6) Uani d . . . 1.0 . .
H H39A -0.1929 0.5458 0.0874 0.042 Uiso calc U . R 1.0 . .
H H39B -0.0622 0.5837 0.1395 0.042 Uiso calc U . R 1.0 . .
O O11 0.0778(5) 0.1720(6) 0.5867(4) 0.1066(17) Uani d U P D 0.623(4) A 1
C C40 -0.0448(8) 0.1574(9) 0.5702(6) 0.106(2) Uani d U P D 0.623(4) A 1
H H40A -0.0764 0.1092 0.5171 0.127 Uiso calc U P R 0.623(4) A 1
H H40B -0.0804 0.2285 0.5617 0.127 Uiso calc U P R 0.623(4) A 1
C C41 -0.0708(7) 0.1050(9) 0.6502(6) 0.100(2) Uani d U P D 0.623(4) A 1
H H41A -0.1419 0.1321 0.6641 0.12 Uiso calc U P R 0.623(4) A 1
H H41B -0.079 0.0242 0.6426 0.12 Uiso calc U P R 0.623(4) A 1
C C42 0.0371(8) 0.1437(10) 0.7184(6) 0.106(2) Uani d U P D 0.623(4) A 1
H H42A 0.0263 0.2138 0.7477 0.128 Uiso calc U P R 0.623(4) A 1
H H42B 0.0587 0.0889 0.763 0.128 Uiso calc U P R 0.623(4) A 1
C C43 0.1258(7) 0.1575(8) 0.6678(5) 0.0874(19) Uani d U P D 0.623(4) A 1
H H43A 0.18 0.2213 0.6928 0.105 Uiso calc U P R 0.623(4) A 1
H H43B 0.1716 0.0919 0.6719 0.105 Uiso calc U P R 0.623(4) A 1
O O11A 0.0698(8) 0.0670(9) 0.5886(7) 0.106(2) Uani d U P D 0.377(4) A 2
C C40A -0.0528(10) 0.0494(12) 0.5665(10) 0.099(3) Uani d U P D 0.377(4) A 2
H H40C -0.0758 -0.0182 0.5922 0.119 Uiso calc U P R 0.377(4) A 2
H H40D -0.0823 0.0407 0.5022 0.119 Uiso calc U P R 0.377(4) A 2
C C41A -0.1025(11) 0.1423(13) 0.6000(12) 0.100(3) Uani d U P D 0.377(4) A 2
H H41C -0.1716 0.1197 0.6218 0.12 Uiso calc U P R 0.377(4) A 2
H H41D -0.124 0.1972 0.5555 0.12 Uiso calc U P R 0.377(4) A 2
C C42A 0.0000(12) 0.1845(13) 0.6742(11) 0.102(2) Uani d U P D 0.377(4) A 2
H H42C 0.0268 0.2598 0.6643 0.122 Uiso calc U P R 0.377(4) A 2
H H42D -0.0224 0.1849 0.7307 0.122 Uiso calc U P R 0.377(4) A 2
C C43A 0.0927(14) 0.1087(15) 0.6742(10) 0.109(2) Uani d U P D 0.377(4) A 2
H H43C 0.1708 0.1479 0.6917 0.131 Uiso calc U P R 0.377(4) A 2
H H43D 0.0891 0.0496 0.7147 0.131 Uiso calc U P R 0.377(4) A 2
Li Li1 0.0271(3) 0.3703(3) 0.2672(3) 0.0215(8) Uani d . . . 1.0 . .
N N1 0.51526(17) 0.82210(14) 0.28811(12) 0.0191(4) Uani d . . . 1.0 . .
N N3 0.54057(17) 0.75478(15) 0.14214(12) 0.0183(4) Uani d . . . 1.0 . .
O O1 0.52595(15) 0.71697(12) 0.40230(10) 0.0212(4) Uani d . . . 1.0 . .
O O2 0.57437(14) 0.58172(12) 0.11141(10) 0.0203(3) Uani d . . . 1.0 . .
O O3 0.15372(15) 0.51656(15) 0.23022(12) 0.0340(4) Uani d . . . 1.0 . .
O O4 0.12804(15) 0.30116(15) 0.16564(12) 0.0331(4) Uani d . . . 1.0 . .
O O5 0.13043(16) 0.21764(17) 0.32705(14) 0.0408(5) Uani d . . . 1.0 . .
O O6 0.15618(15) 0.43065(17) 0.39239(13) 0.0371(5) Uani d . . . 1.0 . .
O O7 -0.09322(16) 0.42284(17) 0.12402(13) 0.0421(5) Uani d . . . 1.0 . .
O O8 -0.10067(16) 0.22960(16) 0.20682(16) 0.0455(6) Uani d . . . 1.0 . .
O O9 -0.08052(15) 0.32458(16) 0.37172(13) 0.0372(5) Uani d . . . 1.0 . .
O O10 -0.07166(14) 0.51752(15) 0.28986(11) 0.0286(4) Uani d . . . 1.0 . .

loop_
_atom_site_aniso_label
_atom_site_aniso_U_11
_atom_site_aniso_U_22
_atom_site_aniso_U_33
_atom_site_aniso_U_12
_atom_site_aniso_U_13
_atom_site_aniso_U_23
B1 0.0250(14) 0.0173(13) 0.0181(13) 0.0027(10) 0.0042(10) 0.0013(10)
B2 0.0152(12) 0.0171(12) 0.0153(12) 0.0023(9) 0.0040(9) 0.0010(9)
C1 0.0255(12) 0.0167(11) 0.0174(11) 0.0008(9) 0.0046(9) 0.0012(9)
C2 0.0279(13) 0.0189(12) 0.0214(12) 0.0038(9) 0.0066(10) -0.0009(9)
C3 0.0326(14) 0.0239(13) 0.0298(14) 0.0062(10) 0.0047(11) 0.0033(10)
C4 0.0352(15) 0.0386(16) 0.0345(15) 0.0122(12) 0.0018(12) 0.0037(12)
C5 0.0281(15) 0.0507(18) 0.0425(17) 0.0060(13) 0.0031(13) 0.0002(14)
C6 0.0308(15) 0.0427(17) 0.0445(17) -0.0003(12) 0.0084(13) 0.0088(13)
C7 0.0300(14) 0.0264(13) 0.0350(15) 0.0015(10) 0.0059(11) 0.0066(11)
C8 0.0164(11) 0.0169(11) 0.0135(10) 0.0008(8) 0.0038(8) 0.0031(8)
C9 0.0366(14) 0.0154(11) 0.0203(12) 0.0053(10) 0.0131(10) 0.0003(9)
C10 0.0296(13) 0.0143(11) 0.0152(11) 0.0025(9) 0.0072(9) -0.0006(8)
C11 0.0327(14) 0.0232(12) 0.0186(12) 0.0002(10) 0.0028(10) 0.0004(10)
C12 0.0319(13) 0.0176(12) 0.0234(12) 0.0049(10) 0.0081(10) 0.0016(9)
C13 0.0141(10) 0.0146(11) 0.0172(11) 0.0013(8) 0.0040(8) -0.0017(8)
C14 0.0313(13) 0.0197(12) 0.0129(11) 0.0044(9) 0.0055(9) 0.0019(9)
C15 0.0276(12) 0.0180(11) 0.0131(11) 0.0029(9) 0.0070(9) 0.0025(9)
C16 0.0307(14) 0.0266(13) 0.0309(14) 0.0008(10) 0.0150(11) 0.0020(11)
C17 0.0404(15) 0.0223(12) 0.0187(12) 0.0052(11) 0.0003(11) 0.0031(10)
C18 0.0099(10) 0.0163(11) 0.0164(11) 0.0021(8) 0.0035(8) 0.0021(8)
C19 0.0156(10) 0.0180(11) 0.0155(11) 0.0027(8) 0.0028(8) 0.0019(8)
C20 0.0145(10) 0.0145(11) 0.0215(12) 0.0004(8) 0.0038(9) -0.0032(9)
C21 0.0167(11) 0.0150(11) 0.0253(12) 0.0010(8) 0.0062(9) 0.0037(9)
C22 0.0162(11) 0.0202(11) 0.0179(11) 0.0029(8) 0.0043(9) 0.0051(9)
C23 0.0151(10) 0.0157(11) 0.0183(11) 0.0021(8) 0.0047(9) 0.0012(8)
C24 0.0325(15) 0.0354(15) 0.0514(18) -0.0025(12) 0.0225(13) -0.0052(13)
C25 0.0359(15) 0.0453(17) 0.0346(15) 0.0051(13) 0.0184(13) 0.0004(13)
C26 0.0272(14) 0.0407(16) 0.0499(18) 0.0128(12) 0.0107(13) -0.0061(13)
C27 0.0346(16) 0.0324(15) 0.067(2) 0.0173(12) 0.0152(15) 0.0041(14)
C28 0.0274(15) 0.074(2) 0.0436(18) 0.0198(14) 0.0073(13) 0.0262(16)
C29 0.0276(15) 0.077(2) 0.0304(15) 0.0139(14) 0.0058(12) 0.0169(15)
C30 0.0243(14) 0.067(2) 0.0386(17) -0.0123(14) 0.0008(12) -0.0058(15)
C31 0.0362(16) 0.0375(16) 0.0429(17) -0.0104(12) 0.0099(13) -0.0122(13)
C32 0.0264(15) 0.071(2) 0.052(2) 0.0073(15) -0.0058(14) -0.0277(17)
C33 0.0266(15) 0.059(2) 0.068(2) 0.0034(14) -0.0045(15) -0.0387(18)
C34 0.0254(15) 0.0370(17) 0.111(3) -0.0078(13) 0.0230(18) -0.0135(19)
C35 0.0344(17) 0.0376(17) 0.101(3) 0.0079(13) 0.0336(19) 0.0279(18)
C36 0.0209(13) 0.0474(16) 0.0320(14) 0.0091(11) 0.0102(11) 0.0085(12)
C37 0.0245(13) 0.0464(16) 0.0254(13) 0.0047(11) 0.0050(11) -0.0022(12)
C38 0.0229(13) 0.0346(14) 0.0320(14) 0.0079(10) 0.0043(11) 0.0045(11)
C39 0.0280(14) 0.0487(17) 0.0305(15) 0.0109(12) 0.0076(11) 0.0063(12)
O11 0.086(3) 0.129(4) 0.106(3) -0.006(3) 0.023(3) 0.047(3)
C40 0.083(4) 0.131(4) 0.101(4) 0.014(4) 0.011(3) 0.032(4)
C41 0.065(3) 0.136(4) 0.099(4) -0.004(3) 0.020(3) 0.025(4)
C42 0.071(4) 0.157(5) 0.095(4) 0.005(4) 0.029(3) 0.008(4)
C43 0.073(4) 0.108(4) 0.085(3) -0.002(3) 0.027(3) 0.003(3)
O11A 0.078(4) 0.122(4) 0.115(4) 0.012(4) 0.018(3) -0.025(4)
C40A 0.070(4) 0.113(5) 0.108(5) 0.012(4) 0.009(4) 0.002(5)
C41A 0.069(4) 0.123(5) 0.107(5) 0.014(4) 0.019(4) 0.014(5)
C42A 0.076(4) 0.129(4) 0.101(4) 0.016(4) 0.021(4) 0.009(4)
C43A 0.080(4) 0.140(5) 0.104(4) 0.020(4) 0.013(4) -0.004(4)
Li1 0.0100(17) 0.029(2) 0.024(2) 0.0028(15) 0.0016(15) -0.0022(16)
N1 0.0305(11) 0.0117(9) 0.0166(10) 0.0026(8) 0.0084(8) 0.0008(7)
N3 0.0274(10) 0.0157(9) 0.0129(9) 0.0017(8) 0.0071(8) 0.0018(7)
O1 0.0376(10) 0.0135(8) 0.0152(8) 0.0065(7) 0.0107(7) 0.0020(6)
O2 0.0333(9) 0.0164(8) 0.0126(8) 0.0051(7) 0.0075(7) 0.0014(6)
O3 0.0259(9) 0.0411(11) 0.0354(11) 0.0030(8) 0.0094(8) -0.0091(8)
O4 0.0232(9) 0.0353(10) 0.0405(11) 0.0022(8) 0.0080(8) -0.0018(8)
O5 0.0260(10) 0.0515(12) 0.0474(12) 0.0141(9) 0.0100(9) 0.0131(10)
O6 0.0173(9) 0.0554(12) 0.0369(11) 0.0006(8) 0.0028(8) 0.0068(9)
O7 0.0252(10) 0.0531(13) 0.0444(12) 0.0094(9) 0.0027(9) -0.0143(10)
O8 0.0192(10) 0.0415(12) 0.0730(16) 0.0000(8) 0.0093(10) -0.0175(11)
O9 0.0211(9) 0.0420(11) 0.0510(12) 0.0084(8) 0.0106(9) 0.0146(9)
O10 0.0185(8) 0.0402(10) 0.0272(9) 0.0046(7) 0.0050(7) 0.0038(8)

loop_
_atom_type_symbol
_atom_type_description
_atom_type_scat_dispersion_real
_atom_type_scat_dispersion_imag
_atom_type_scat_source
H H 0.0000 0.0000 'International Tables Vol C Tables 4.2.6.8 and 6.1.1.4'
B B 0.0013 0.0007 'International Tables Vol C Tables 4.2.6.8 and 6.1.1.4'
N N 0.0061 0.0033 'International Tables Vol C Tables 4.2.6.8 and 6.1.1.4'
O O 0.0106 0.0060 'International Tables Vol C Tables 4.2.6.8 and 6.1.1.4'
C C 0.0033 0.0016 'International Tables Vol C Tables 4.2.6.8 and 6.1.1.4'
Li Li -0.0003 0.0001 'International Tables Vol C Tables 4.2.6.8 and 6.1.1.4'

loop_
_geom_angle_atom_site_label_1
_geom_angle_atom_site_label_2
_geom_angle_atom_site_label_3
_geom_angle
N3 B1 N1 104.81(17)
N3 B1 C1 110.58(19)
N1 B1 C1 110.26(19)
N3 B1 C2 109.87(18)
N1 B1 C2 108.59(19)
C1 B1 C2 112.43(19)
C13 B2 C8 108.45(19)
C13 B2 C18 125.59(19)
C8 B2 C18 125.8(2)
B1 C1 H1A 109.5
B1 C1 H1B 109.5
H1A C1 H1B 109.5
B1 C1 H1C 109.5
H1A C1 H1C 109.5
H1B C1 H1C 109.5
C3 C2 C7 115.4(2)
C3 C2 B1 126.1(2)
C7 C2 B1 118.6(2)
C4 C3 C2 122.1(2)
C4 C3 H3 119.0
C2 C3 H3 118.9
C5 C4 C3 121.1(3)
C5 C4 H4 119.5
C3 C4 H4 119.5
C4 C5 C6 118.6(3)
C4 C5 H5 120.7
C6 C5 H5 120.7
C7 C6 C5 120.0(3)
C7 C6 H6 120.0
C5 C6 H6 120.0
C6 C7 C2 122.9(2)
C6 C7 H7 118.6
C2 C7 H7 118.6
N1 C8 O1 110.25(18)
N1 C8 B2 127.27(19)
O1 C8 B2 122.45(18)
O1 C9 C10 104.68(17)
O1 C9 H9A 110.8
C10 C9 H9A 110.8
O1 C9 H9B 110.8
C10 C9 H9B 110.8
H9A C9 H9B 108.9
N1 C10 C12 113.30(19)
N1 C10 C9 99.84(17)
C12 C10 C9 109.79(19)
N1 C10 C11 111.77(19)
C12 C10 C11 111.27(19)
C9 C10 C11 110.30(19)
C10 C11 H11A 109.5
C10 C11 H11B 109.5
H11A C11 H11B 109.5
C10 C11 H11C 109.5
H11A C11 H11C 109.5
H11B C11 H11C 109.5
C10 C12 H12A 109.5
C10 C12 H12B 109.5
H12A C12 H12B 109.5
C10 C12 H12C 109.5
H12A C12 H12C 109.5
H12B C12 H12C 109.5
N3 C13 O2 110.17(18)
N3 C13 B2 127.34(19)
O2 C13 B2 122.48(18)
O2 C14 C15 104.83(17)
O2 C14 H14A 110.8
C15 C14 H14A 110.8
O2 C14 H14B 110.8
C15 C14 H14B 110.8
H14A C14 H14B 108.9
N3 C15 C14 99.74(17)
N3 C15 C17 113.97(19)
C14 C15 C17 109.98(19)
N3 C15 C16 111.19(19)
C14 C15 C16 110.63(19)
C17 C15 C16 110.8(2)
C15 C16 H16A 109.5
C15 C16 H16B 109.5
H16A C16 H16B 109.5
C15 C16 H16C 109.5
H16A C16 H16C 109.5
H16B C16 H16C 109.5
C15 C17 H17A 109.5
C15 C17 H17B 109.5
H17A C17 H17B 109.5
C15 C17 H17C 109.5
H17A C17 H17C 109.5
H17B C17 H17C 109.5
C19 C18 C23 114.15(19)
C19 C18 B2 123.13(19)
C23 C18 B2 122.67(19)
C20 C19 C18 122.7(2)
C20 C19 H19 118.6
C18 C19 H19 118.6
C21 C20 C19 121.0(2)
C21 C20 H20 119.5
C19 C20 H20 119.5
C20 C21 C22 118.2(2)
C20 C21 H21 120.9
C22 C21 H21 120.9
C23 C22 C21 120.8(2)
C23 C22 H22 119.6
C21 C22 H22 119.6
C22 C23 C18 123.1(2)
C22 C23 H23 118.5
C18 C23 H23 118.5
O3 C24 C25 107.2(2)
O3 C24 H24A 110.3
C25 C24 H24A 110.3
O3 C24 H24B 110.3
C25 C24 H24B 110.3
H24A C24 H24B 108.5
O4 C25 C24 111.6(2)
O4 C25 H25A 109.3
C24 C25 H25A 109.3
O4 C25 H25B 109.3
C24 C25 H25B 109.3
H25A C25 H25B 108.0
O4 C26 C27 106.9(2)
O4 C26 H26A 110.3
C27 C26 H26A 110.3
O4 C26 H26B 110.3
C27 C26 H26B 110.3
H26A C26 H26B 108.6
O5 C27 C26 110.9(2)
O5 C27 H27A 109.5
C26 C27 H27A 109.5
O5 C27 H27B 109.5
C26 C27 H27B 109.5
H27A C27 H27B 108.0
O5 C28 C29 107.2(2)
O5 C28 H28A 110.3
C29 C28 H28A 110.3
O5 C28 H28B 110.3
C29 C28 H28B 110.3
H28A C28 H28B 108.5
O6 C29 C28 111.6(2)
O6 C29 H29A 109.3
C28 C29 H29A 109.3
O6 C29 H29B 109.3
C28 C29 H29B 109.3
H29A C29 H29B 108.0
O6 C30 C31 108.2(2)
O6 C30 H30A 110.1
C31 C30 H30A 110.1
O6 C30 H30B 110.1
C31 C30 H30B 110.1
H30A C30 H30B 108.4
O3 C31 C30 112.0(2)
O3 C31 H31A 109.2
C30 C31 H31A 109.2
O3 C31 H31B 109.2
C30 C31 H31B 109.2
H31A C31 H31B 107.9
O7 C32 C33 106.6(2)
O7 C32 H32A 110.4
C33 C32 H32A 110.4
O7 C32 H32B 110.4
C33 C32 H32B 110.4
H32A C32 H32B 108.6
O8 C33 C32 111.1(2)
O8 C33 H33A 109.4
C32 C33 H33A 109.4
O8 C33 H33B 109.4
C32 C33 H33B 109.4
H33A C33 H33B 108.0
O8 C34 C35 107.3(2)
O8 C34 H34A 110.3
C35 C34 H34A 110.3
O8 C34 H34B 110.3
C35 C34 H34B 110.3
H34A C34 H34B 108.5
O9 C35 C34 111.2(3)
O9 C35 H35A 109.4
C34 C35 H35A 109.4
O9 C35 H35B 109.4
C34 C35 H35B 109.4
H35A C35 H35B 108.0
O9 C36 C37 107.1(2)
O9 C36 H36A 110.3
C37 C36 H36A 110.3
O9 C36 H36B 110.3
C37 C36 H36B 110.3
H36A C36 H36B 108.6
O10 C37 C36 111.5(2)
O10 C37 H37A 109.3
C36 C37 H37A 109.3
O10 C37 H37B 109.3
C36 C37 H37B 109.3
H37A C37 H37B 108.0
O10 C38 C39 106.9(2)
O10 C38 H38A 110.3
C39 C38 H38A 110.3
O10 C38 H38B 110.3
C39 C38 H38B 110.3
H38A C38 H38B 108.6
O7 C39 C38 111.6(2)
O7 C39 H39A 109.3
C38 C39 H39A 109.3
O7 C39 H39B 109.3
C38 C39 H39B 109.3
H39A C39 H39B 108.0
C43 O11 C40 110.6(6)
O11 C40 C41 106.4(7)
O11 C40 H40A 110.5
C41 C40 H40A 110.5
O11 C40 H40B 110.5
C41 C40 H40B 110.5
H40A C40 H40B 108.6
C42 C41 C40 100.2(7)
C42 C41 H41A 111.7
C40 C41 H41A 111.7
C42 C41 H41B 111.7
C40 C41 H41B 111.7
H41A C41 H41B 109.5
C43 C42 C41 103.2(7)
C43 C42 H42A 111.1
C41 C42 H42A 111.1
C43 C42 H42B 111.1
C41 C42 H42B 111.1
H42A C42 H42B 109.1
O11 C43 C42 110.9(7)
O11 C43 H43A 109.5
C42 C43 H43A 109.5
O11 C43 H43B 109.5
C42 C43 H43B 109.5
H43A C43 H43B 108.0
C43A O11A C40A 102.3(11)
O11A C40A C41A 108.8(11)
O11A C40A H40C 109.9
C41A C40A H40C 109.9
O11A C40A H40D 109.9
C41A C40A H40D 109.9
H40C C40A H40D 108.3
C40A C41A C42A 100.2(10)
C40A C41A H41C 111.7
C42A C41A H41C 111.7
C40A C41A H41D 111.7
C42A C41A H41D 111.7
H41C C41A H41D 109.5
C43A C42A C41A 105.8(11)
C43A C42A H42C 110.6
C41A C42A H42C 110.6
C43A C42A H42D 110.6
C41A C42A H42D 110.6
H42C C42A H42D 108.7
O11A C43A C42A 104.3(11)
O11A C43A H43C 110.9
C42A C43A H43C 110.9
O11A C43A H43D 110.9
C42A C43A H43D 110.9
H43C C43A H43D 108.9
O8 Li1 O6 142.6(2)
O8 Li1 O10 109.48(16)
O6 Li1 O10 85.05(15)
O8 Li1 O4 81.59(14)
O6 Li1 O4 109.85(16)
O10 Li1 O4 139.7(2)
O8 Li1 O9 73.18(14)
O6 Li1 O9 79.36(14)
O10 Li1 O9 72.42(13)
O4 Li1 O9 145.53(19)
O8 Li1 O5 78.62(14)
O6 Li1 O5 72.40(13)
O10 Li1 O5 147.9(2)
O4 Li1 O5 71.20(12)
O9 Li1 O5 80.95(14)
O8 Li1 O3 142.2(2)
O6 Li1 O3 72.74(13)
O10 Li1 O3 79.94(14)
O4 Li1 O3 70.04(12)
O9 Li1 O3 142.07(18)
O5 Li1 O3 113.31(15)
O8 Li1 O7 70.86(13)
O6 Li1 O7 145.43(19)
O10 Li1 O7 71.08(12)
O4 Li1 O7 77.00(13)
O9 Li1 O7 114.79(15)
O5 Li1 O7 138.50(18)
O3 Li1 O7 78.60(13)
C8 N1 C10 110.36(17)
C8 N1 B1 124.89(18)
C10 N1 B1 124.66(17)
C13 N3 C15 109.91(17)
C13 N3 B1 124.53(18)
C15 N3 B1 125.54(17)
C8 O1 C9 107.83(16)
C13 O2 C14 107.65(16)
C31 O3 C24 113.7(2)
C31 O3 Li1 105.63(18)
C24 O3 Li1 113.33(18)
C26 O4 C25 114.1(2)
C26 O4 Li1 113.27(19)
C25 O4 Li1 111.03(18)
C28 O5 C27 114.3(2)
C28 O5 Li1 113.1(2)
C27 O5 Li1 109.22(19)
C30 O6 C29 113.2(2)
C30 O6 Li1 114.88(19)
C29 O6 Li1 110.9(2)
C32 O7 C39 114.0(2)
C32 O7 Li1 111.1(2)
C39 O7 Li1 106.93(17)
C34 O8 C33 113.6(2)
C34 O8 Li1 114.9(2)
C33 O8 Li1 112.8(2)
C36 O9 C35 113.8(2)
C36 O9 Li1 113.16(17)
C35 O9 Li1 107.4(2)
C38 O10 C37 112.66(19)
C38 O10 Li1 116.63(17)
C37 O10 Li1 110.76(18)

loop_
_geom_bond_atom_site_label_1
_geom_bond_atom_site_label_2
_geom_bond_distance
B1 N3 1.581(3)
B1 N1 1.586(3)
B1 C1 1.633(3)
B1 C2 1.650(4)
B2 C13 1.499(3)
B2 C8 1.501(3)
B2 C18 1.562(3)
C1 H1A 0.98
C1 H1B 0.98
C1 H1C 0.98
C2 C3 1.393(3)
C2 C7 1.396(3)
C3 C4 1.389(4)
C3 H3 0.95
C4 C5 1.364(4)
C4 H4 0.95
C5 C6 1.386(4)
C5 H5 0.95
C6 C7 1.383(4)
C6 H6 0.95
C7 H7 0.95
C8 N1 1.344(3)
C8 O1 1.383(3)
C9 O1 1.433(3)
C9 C10 1.528(3)
C9 H9A 0.99
C9 H9B 0.99
C10 N1 1.488(3)
C10 C12 1.520(3)
C10 C11 1.530(3)
C11 H11A 0.98
C11 H11B 0.98
C11 H11C 0.98
C12 H12A 0.98
C12 H12B 0.98
C12 H12C 0.98
C13 N3 1.351(3)
C13 O2 1.380(3)
C14 O2 1.427(3)
C14 C15 1.523(3)
C14 H14A 0.99
C14 H14B 0.99
C15 N3 1.481(3)
C15 C17 1.523(3)
C15 C16 1.530(3)
C16 H16A 0.98
C16 H16B 0.98
C16 H16C 0.98
C17 H17A 0.98
C17 H17B 0.98
C17 H17C 0.98
C18 C19 1.420(3)
C18 C23 1.422(3)
C19 C20 1.388(3)
C19 H19 0.95
C20 C21 1.387(3)
C20 H20 0.95
C21 C22 1.390(3)
C21 H21 0.95
C22 C23 1.383(3)
C22 H22 0.95
C23 H23 0.95
C24 O3 1.428(3)
C24 C25 1.495(4)
C24 H24A 0.99
C24 H24B 0.99
C25 O4 1.422(3)
C25 H25A 0.99
C25 H25B 0.99
C26 O4 1.414(3)
C26 C27 1.495(4)
C26 H26A 0.99
C26 H26B 0.99
C27 O5 1.430(4)
C27 H27A 0.99
C27 H27B 0.99
C28 O5 1.419(4)
C28 C29 1.496(5)
C28 H28A 0.99
C28 H28B 0.99
C29 O6 1.439(3)
C29 H29A 0.99
C29 H29B 0.99
C30 O6 1.422(3)
C30 C31 1.485(4)
C30 H30A 0.99
C30 H30B 0.99
C31 O3 1.424(3)
C31 H31A 0.99
C31 H31B 0.99
C32 O7 1.416(4)
C32 C33 1.502(5)
C32 H32A 0.99
C32 H32B 0.99
C33 O8 1.429(4)
C33 H33A 0.99
C33 H33B 0.99
C34 O8 1.425(4)
C34 C35 1.493(5)
C34 H34A 0.99
C34 H34B 0.99
C35 O9 1.430(4)
C35 H35A 0.99
C35 H35B 0.99
C36 O9 1.427(3)
C36 C37 1.499(4)
C36 H36A 0.99
C36 H36B 0.99
C37 O10 1.429(3)
C37 H37A 0.99
C37 H37B 0.99
C38 O10 1.428(3)
C38 C39 1.496(4)
C38 H38A 0.99
C38 H38B 0.99
C39 O7 1.421(3)
C39 H39A 0.99
C39 H39B 0.99
O11 C43 1.292(9)
O11 C40 1.411(9)
C40 C41 1.525(11)
C40 H40A 0.99
C40 H40B 0.99
C41 C42 1.499(11)
C41 H41A 0.99
C41 H41B 0.99
C42 C43 1.470(10)
C42 H42A 0.99
C42 H42B 0.99
C43 H43A 0.99
C43 H43B 0.99
O11A C43A 1.385(14)
O11A C40A 1.411(12)
C40A C41A 1.451(14)
C40A H40C 0.99
C40A H40D 0.99
C41A C42A 1.520(16)
C41A H41C 0.99
C41A H41D 0.99
C42A C43A 1.477(15)
C42A H42C 0.99
C42A H42D 0.99
C43A H43C 0.99
C43A H43D 0.99
Li1 O8 2.252(4)
Li1 O6 2.258(4)
Li1 O10 2.268(4)
Li1 O4 2.376(4)
Li1 O9 2.380(4)
Li1 O5 2.391(4)
Li1 O3 2.452(4)
Li1 O7 2.491(4)
